data_7230579
loop_
_publ_author_name
'Islamoglu, Timur'
'Otake, Ken-ichi'
'Li, Peng'
'Buru, Cassandra T.'
'Peters, Aaron W.'
'Akpinar, Isil'
'Garibay, Sergio J.'
'Farha, Omar K.'

_publ_section_title
;
 Revisiting the structural homogeneity of NU-1000, a Zr-based
 metal--organic framework
;
_journal_issue 39
_journal_name_full CrystEngComm
_journal_page_first 5913
_journal_paper_doi 10.1039/C8CE00455B
_journal_volume 20
_journal_year 2018
_chemical_formula_moiety 'C88 H44 O32 Zr6'
_chemical_formula_sum 'C88 H44 O32 Zr6'
_chemical_formula_weight 2160.55
_chemical_name_systematic NU1000
_space_group_crystal_system hexagonal
_space_group_IT_number 191
_space_group_name_Hall '-P 6 2'
_space_group_name_H-M_alt 'P 6/m m m'
_symmetry_space_group_name_Hall '-P 6 2'
_symmetry_space_group_name_H-M 'P 6/m m m'
_atom_sites_solution_hydrogens geom
_audit_creation_method SHELXL-2017/1
_audit_update_record
;
2017-10-17 deposited with the CCDC.
2018-05-04 downloaded from the CCDC.
;
_cell_angle_alpha 90
_cell_angle_beta 90
_cell_angle_gamma 120
_cell_formula_units_Z 3
_cell_length_a 39.2679(14)
_cell_length_b 39.2679(14)
_cell_length_c 16.5666(7)
_cell_measurement_reflns_used 8878
_cell_measurement_temperature 100(2)
_cell_measurement_theta_max 66.06
_cell_measurement_theta_min 3.44
_cell_volume 22122.8(15)
_computing_cell_refinement 'Bruker SAINT'
_computing_data_collection 'Bruker APEX2'
_computing_data_reduction 'Bruker SAINT'
_computing_molecular_graphics 'Yadokari-XG (Wakita, Nemoto et al., 2009)'
_computing_publication_material 'Yadokari-XG (Wakita, Nemoto et al., 2009)'
_computing_structure_refinement 'SHELXL-2017/1 (Sheldrick, 2017)'
_computing_structure_solution 'Sir2014 (Burla et al, 2015)'
_diffrn_ambient_temperature 100(2)
_diffrn_measured_fraction_theta_full 0.987
_diffrn_measured_fraction_theta_max 0.987
_diffrn_measurement_device_type 'Bruker Kappa APEX-II CCD area detector'
_diffrn_measurement_method '\f and \w scans'
_diffrn_radiation_monochromator 'MX optics'
_diffrn_radiation_type CuK\a
_diffrn_radiation_wavelength 1.54178
_diffrn_reflns_av_R_equivalents 0.1015
_diffrn_reflns_av_unetI/netI 0.0464
_diffrn_reflns_Laue_measured_fraction_full 0.987
_diffrn_reflns_Laue_measured_fraction_max 0.987
_diffrn_reflns_limit_h_max 44
_diffrn_reflns_limit_h_min -45
_diffrn_reflns_limit_k_max 37
_diffrn_reflns_limit_k_min -44
_diffrn_reflns_limit_l_max 15
_diffrn_reflns_limit_l_min -19
_diffrn_reflns_number 73252
_diffrn_reflns_point_group_measured_fraction_full 0.987
_diffrn_reflns_point_group_measured_fraction_max 0.987
_diffrn_reflns_theta_full 66.624
_diffrn_reflns_theta_max 66.624
_diffrn_reflns_theta_min 2.967
_diffrn_source microsource
_exptl_absorpt_coefficient_mu 1.891
_exptl_absorpt_correction_T_max 1.0000
_exptl_absorpt_correction_T_min 0.7557
_exptl_absorpt_correction_type multi-scan
_exptl_absorpt_process_details '(SADABS-2014/5; Krause et al., 2015)'
_exptl_crystal_colour yellow
_exptl_crystal_density_diffrn 0.487
_exptl_crystal_density_method 'not measured'
_exptl_crystal_description block
_exptl_crystal_F_000 3204
_exptl_crystal_size_max 0.100
_exptl_crystal_size_mid 0.030
_exptl_crystal_size_min 0.030
_refine_diff_density_max 1.193
_refine_diff_density_min -1.801
_refine_diff_density_rms 0.082
_refine_ls_extinction_method none
_refine_ls_goodness_of_fit_ref 1.033
_refine_ls_hydrogen_treatment constr
_refine_ls_matrix_type full
_refine_ls_number_parameters 155
_refine_ls_number_reflns 7194
_refine_ls_number_restraints 12
_refine_ls_restrained_S_all 1.036
_refine_ls_R_factor_all 0.0722
_refine_ls_R_factor_gt 0.0616
_refine_ls_shift/su_max 0.003
_refine_ls_shift/su_mean 0.000
_refine_ls_structure_factor_coef Fsqd
_refine_ls_weighting_details 'w=1/[\s^2^(Fo^2^)+(0.0821P)^2^+45.9718P] where P=(Fo^2^+2Fc^2^)/3'
_refine_ls_weighting_scheme calc
_refine_ls_wR_factor_gt 0.1614
_refine_ls_wR_factor_ref 0.1715
_reflns_Friedel_coverage 0.000
_reflns_number_gt 5867
_reflns_number_total 7194
_reflns_threshold_expression 'I > 2\s(I)'
_cod_data_source_file c8ce00455b2.cif
_cod_data_source_block updated-NU1000
_cod_depositor_comments 'Adding full bibliography for 7230579.cif.'
_cod_original_cell_volume 22123(2)
_cod_database_code 7230579
_shelx_shelxl_version_number 2017/1
_shelx_space_group_comment
;
The symmetry employed for this shelxl refinement is uniquely defined
by the following loop, which should always be used as a source of
symmetry information in preference to the above space-group names.
They are only intended as comments.
;

loop_
_space_group_symop_operation_xyz
'x, y, z'
'-x, -y, z'
'-y, x-y, z'
'-x+y, -x, z'
'x-y, x, z'
'y, -x+y, z'
'x-y, -y, -z'
'-x, -x+y, -z'
'y, x, -z'
'-y, -x, -z'
'x, x-y, -z'
'-x+y, y, -z'
'-x, -y, -z'
'x, y, -z'
'y, -x+y, -z'
'x-y, x, -z'
'-x+y, -x, -z'
'-y, x-y, -z'
'-x+y, y, z'
'x, x-y, z'
'-y, -x, z'
'y, x, z'
'-x, -x+y, z'
'x-y, -y, z'

loop_
_atom_site_label
_atom_site_type_symbol
_atom_site_fract_x
_atom_site_fract_y
_atom_site_fract_z
_atom_site_U_iso_or_equiv
_atom_site_adp_type
_atom_site_occupancy
_atom_site_site_symmetry_order
_atom_site_calc_flag
_atom_site_refinement_flags_posn
_atom_site_refinement_flags_adp
_atom_site_refinement_flags_occupancy
C1 C 0.49243(14) 0.09362(11) 0.1335(2) 0.0481(11) Uani 1 1 d . . .
C2 C 0.49206(17) 0.12536(12) 0.1837(2) 0.0593(14) Uani 1 1 d . . .
C3 C 0.4625(2) 0.11563(15) 0.2403(3) 0.0757(17) Uani 1 1 d . . .
H1 H 0.442486 0.089670 0.246259 0.091 Uiso 1 1 calc R U .
C4 C 0.4630(2) 0.14506(17) 0.2882(3) 0.095(2) Uani 1 1 d . . .
H2 H 0.443248 0.138428 0.326249 0.114 Uiso 1 1 calc R U .
C5 C 0.4920(2) 0.18361(15) 0.2802(3) 0.084(2) Uani 1 1 d . . .
C6 C 0.5209(2) 0.19293(14) 0.2230(3) 0.084(2) Uani 1 1 d . . .
H3 H 0.540510 0.218980 0.216167 0.101 Uiso 1 1 calc R U .
C7 C 0.5210(2) 0.16380(13) 0.1753(3) 0.0751(17) Uani 1 1 d . . .
H4 H 0.540863 0.170491 0.137524 0.090 Uiso 1 1 calc R U .
C8 C 0.4925(3) 0.18389(18) 0.4593(3) 0.124(3) Uani 1 1 d . . .
H5 H 0.493210 0.163505 0.432087 0.149 Uiso 1 1 calc R U .
C9 C 0.4916(3) 0.21414(17) 0.4135(3) 0.100(3) Uani 1 1 d . . .
C10 C 0.4911(4) 0.24555(18) 0.4561(4) 0.102(4) Uani 1 2 d S T P
C11 C 0.4932(2) 0.21592(17) 0.3292(3) 0.093(2) Uani 1 1 d . . .
C12 C 0.4934(3) 0.24671(16) 0.2898(4) 0.091(3) Uani 1 2 d S T P
H6 H 0.493710 0.246855 0.233673 0.109 Uiso 1 2 calc R U P
O1 O 0.46673(10) 0.05926(8) 0.1482(2) 0.0642(10) Uani 1 1 d . . .
O2 O 0.51888(9) 0.10521(7) 0.08097(15) 0.0455(7) Uani 1 1 d . . .
O3 O 0.47156(14) 0.03602(10) 0.000000 0.0548(13) Uani 1 2 d S T P
O4 O 0.51750(6) 0.03499(12) 0.1074(3) 0.0701(15) Uani 1 2 d S TU P
O5 O 0.39915(12) 0.000000 0.0974(3) 0.0658(13) Uani 1 2 d S TU P
O6 O 0.45847(15) 0.000000 0.2386(2) 0.0723(16) Uani 1 2 d S T P
Zr1 Zr 0.53599(2) 0.07198(2) 0.000000 0.03033(18) Uani 1 4 d S T P
Zr2 Zr 0.45497(2) 0.000000 0.10671(2) 0.03411(16) Uani 1 2 d S T P

loop_
_atom_site_aniso_label
_atom_site_aniso_U_11
_atom_site_aniso_U_22
_atom_site_aniso_U_33
_atom_site_aniso_U_23
_atom_site_aniso_U_13
_atom_site_aniso_U_12
C1 0.086(3) 0.0209(18) 0.038(2) -0.0015(16) 0.014(2) 0.027(2)
C2 0.116(4) 0.034(2) 0.033(2) -0.0100(18) 0.004(2) 0.041(3)
C3 0.142(5) 0.055(3) 0.043(3) -0.001(2) 0.028(3) 0.060(3)
C4 0.199(7) 0.078(4) 0.043(3) 0.004(3) 0.034(4) 0.096(5)
C5 0.205(7) 0.057(3) 0.023(2) 0.000(2) 0.007(3) 0.089(4)
C6 0.170(6) 0.040(3) 0.043(3) -0.009(2) 0.008(3) 0.054(3)
C7 0.137(5) 0.033(2) 0.047(3) -0.010(2) 0.008(3) 0.036(3)
C8 0.317(11) 0.091(4) 0.035(2) -0.008(3) -0.012(4) 0.156(6)
C9 0.260(9) 0.076(4) 0.026(2) 0.000(2) 0.004(4) 0.130(5)
C10 0.263(12) 0.076(3) 0.029(3) -0.002(3) -0.003(5) 0.132(6)
C11 0.220(8) 0.079(4) 0.028(2) -0.002(2) 0.004(3) 0.111(5)
C12 0.221(11) 0.079(3) 0.019(3) 0.002(2) 0.003(4) 0.111(5)
O1 0.089(2) 0.0337(16) 0.0566(19) -0.0095(14) 0.0280(18) 0.0212(16)
O2 0.079(2) 0.0283(13) 0.0283(13) -0.0016(11) 0.0045(14) 0.0264(14)
O3 0.083(3) 0.028(2) 0.0086(15) 0.000 0.000 -0.0056(19)
O4 0.080(3) 0.040(2) 0.076(3) 0.050(2) 0.0249(11) 0.0201(12)
O5 0.0547(19) 0.053(3) 0.089(3) 0.000 0.011(2) 0.0265(13)
O6 0.118(4) 0.053(3) 0.024(2) 0.000 0.020(2) 0.0267(13)
Zr1 0.0480(3) 0.0152(3) 0.0169(3) 0.000 0.000 0.00758(14)
Zr2 0.0494(2) 0.0213(2) 0.0222(2) 0.000 0.00757(17) 0.01067(11)

loop_
_atom_type_symbol
_atom_type_description
_atom_type_scat_dispersion_real
_atom_type_scat_dispersion_imag
_atom_type_scat_source
C C 0.0181 0.0091 'International Tables Vol C Tables 4.2.6.8 and 6.1.1.4'
O O 0.0492 0.0322 'International Tables Vol C Tables 4.2.6.8 and 6.1.1.4'
Zr Zr -0.1862 2.2449 'International Tables Vol C Tables 4.2.6.8 and 6.1.1.4'
H H 0.0000 0.0000 'International Tables Vol C Tables 4.2.6.8 and 6.1.1.4'

loop_
_geom_angle_atom_site_label_1
_geom_angle_atom_site_label_2
_geom_angle_atom_site_label_3
_geom_angle
_geom_angle_site_symmetry_1
_geom_angle_site_symmetry_3
O1 C1 O2 127.4(3) . .
O1 C1 C2 117.0(4) . .
O2 C1 C2 115.6(4) . .
C7 C2 C3 119.4(4) . .
C7 C2 C1 120.7(5) . .
C3 C2 C1 119.9(4) . .
C2 C3 C4 119.5(5) . .
C5 C4 C3 121.4(6) . .
C4 C5 C6 118.5(4) . .
C4 C5 C11 123.0(6) . .
C6 C5 C11 118.5(5) . .
C5 C6 C7 120.8(5) . .
C2 C7 C6 120.4(6) . .
C8 C8 C9 122.1(3) 14_556 .
C11 C9 C8 123.6(4) . .
C11 C9 C10 118.0(4) . .
C8 C9 C10 118.3(4) . .
C9 C10 C9 120.8(6) . 20
C9 C10 C10 119.6(3) . 14_556
C9 C10 C10 119.6(3) 20 14_556
C12 C11 C9 120.0(4) . .
C12 C11 C5 118.4(4) . .
C9 C11 C5 121.4(4) . .
C11 C12 C11 123.1(6) . 20
C1 O1 Zr2 134.6(3) . .
C1 O2 Zr1 130.7(2) . .
Zr2 O3 Zr2 110.51(16) 14 .
Zr2 O3 Zr1 107.20(16) 14 .
Zr2 O3 Zr1 107.19(16) . .
Zr2 O4 Zr2 112.12(19) . 2_655
Zr2 O4 Zr1 108.53(15) . .
Zr2 O4 Zr1 108.53(15) 2_655 .
O4 Zr1 O4 109.5(3) 14 .
O4 Zr1 O3 71.26(9) 14 19_655
O4 Zr1 O3 71.25(9) . 19_655
O4 Zr1 O3 71.25(9) 14 .
O4 Zr1 O3 71.25(9) . .
O3 Zr1 O3 112.3(2) 19_655 .
O4 Zr1 O2 142.68(8) 14 19_655
O4 Zr1 O2 78.37(13) . 19_655
O3 Zr1 O2 77.63(12) 19_655 19_655
O3 Zr1 O2 141.89(7) . 19_655
O4 Zr1 O2 78.37(13) 14 12_655
O4 Zr1 O2 142.68(8) . 12_655
O3 Zr1 O2 77.63(12) 19_655 12_655
O3 Zr1 O2 141.89(7) . 12_655
O2 Zr1 O2 75.23(14) 19_655 12_655
O4 Zr1 O2 142.67(8) 14 .
O4 Zr1 O2 78.37(13) . .
O3 Zr1 O2 141.89(7) 19_655 .
O3 Zr1 O2 77.63(12) . .
O2 Zr1 O2 74.11(16) 19_655 .
O2 Zr1 O2 118.11(14) 12_655 .
O4 Zr1 O2 78.36(13) 14 14
O4 Zr1 O2 142.67(8) . 14
O3 Zr1 O2 141.89(7) 19_655 14
O3 Zr1 O2 77.63(12) . 14
O2 Zr1 O2 118.11(14) 19_655 14
O2 Zr1 O2 74.11(16) 12_655 14
O2 Zr1 O2 75.23(14) . 14
O4 Zr1 Zr2 35.29(7) 14 13_655
O4 Zr1 Zr2 90.51(12) . 13_655
O3 Zr1 Zr2 35.97(6) 19_655 13_655
O3 Zr1 Zr2 91.73(10) . 13_655
O2 Zr1 Zr2 111.32(8) 19_655 13_655
O2 Zr1 Zr2 75.33(7) 12_655 13_655
O2 Zr1 Zr2 166.55(7) . 13_655
O2 Zr1 Zr2 110.85(7) 14 13_655
O4 Zr1 Zr2 90.51(12) 14 2_655
O4 Zr1 Zr2 35.28(7) . 2_655
O3 Zr1 Zr2 35.97(6) 19_655 2_655
O3 Zr1 Zr2 91.73(10) . 2_655
O2 Zr1 Zr2 75.33(7) 19_655 2_655
O2 Zr1 Zr2 111.32(8) 12_655 2_655
O2 Zr1 Zr2 110.85(7) . 2_655
O2 Zr1 Zr2 166.55(7) 14 2_655
Zr2 Zr1 Zr2 60.692(15) 13_655 2_655
O4 Zr1 Zr2 90.51(12) 14 .
O4 Zr1 Zr2 35.28(7) . .
O3 Zr1 Zr2 91.73(10) 19_655 .
O3 Zr1 Zr2 35.97(6) . .
O2 Zr1 Zr2 110.85(7) 19_655 .
O2 Zr1 Zr2 166.55(7) 12_655 .
O2 Zr1 Zr2 75.33(7) . .
O2 Zr1 Zr2 111.31(8) 14 .
Zr2 Zr1 Zr2 91.224(16) 13_655 .
Zr2 Zr1 Zr2 60.715(16) 2_655 .
O4 Zr1 Zr2 35.28(7) 14 14
O4 Zr1 Zr2 90.51(12) . 14
O3 Zr1 Zr2 91.73(10) 19_655 14
O3 Zr1 Zr2 35.97(6) . 14
O2 Zr1 Zr2 166.55(7) 19_655 14
O2 Zr1 Zr2 110.85(7) 12_655 14
O2 Zr1 Zr2 111.31(8) . 14
O2 Zr1 Zr2 75.33(7) 14 14
Zr2 Zr1 Zr2 60.716(16) 13_655 14
Zr2 Zr1 Zr2 91.224(16) 2_655 14
Zr2 Zr1 Zr2 60.693(15) . 14
O4 Zr2 O4 67.87(19) . 2_655
O4 Zr2 O3 73.02(16) . .
O4 Zr2 O3 110.1(2) 2_655 .
O4 Zr2 O3 110.1(2) . 7
O4 Zr2 O3 73.03(16) 2_655 7
O3 Zr2 O3 69.41(16) . 7
O4 Zr2 O6 86.70(19) . .
O4 Zr2 O6 86.70(19) 2_655 .
O3 Zr2 O6 145.26(8) . .
O3 Zr2 O6 145.25(8) 7 .
O4 Zr2 O5 145.89(9) . .
O4 Zr2 O5 145.89(9) 2_655 .
O3 Zr2 O5 85.21(18) . .
O3 Zr2 O5 85.21(18) 7 .
O6 Zr2 O5 97.6(2) . .
O4 Zr2 O1 75.88(14) . .
O4 Zr2 O1 139.44(13) 2_655 .
O3 Zr2 O1 74.47(12) . .
O3 Zr2 O1 139.09(13) 7 .
O6 Zr2 O1 73.35(11) . .
O5 Zr2 O1 73.11(11) . .
O4 Zr2 O1 139.44(13) . 24
O4 Zr2 O1 75.88(14) 2_655 24
O3 Zr2 O1 139.09(13) . 24
O3 Zr2 O1 74.47(12) 7 24
O6 Zr2 O1 73.35(11) . 24
O5 Zr2 O1 73.11(11) . 24
O1 Zr2 O1 128.03(16) . 24
O4 Zr2 Zr1 88.51(12) . 13_655
O4 Zr2 Zr1 36.19(11) 2_655 13_655
O3 Zr2 Zr1 89.78(11) . 13_655
O3 Zr2 Zr1 36.83(12) 7 13_655
O6 Zr2 Zr1 118.19(10) . 13_655
O5 Zr2 Zr1 117.94(9) . 13_655
O1 Zr2 Zr1 160.37(8) . 13_655
O1 Zr2 Zr1 71.60(8) 24 13_655
O4 Zr2 Zr1 36.19(11) . .
O4 Zr2 Zr1 88.51(12) 2_655 .
O3 Zr2 Zr1 36.83(12) . .
O3 Zr2 Zr1 89.78(11) 7 .
O6 Zr2 Zr1 118.19(10) . .
O5 Zr2 Zr1 117.94(9) . .
O1 Zr2 Zr1 71.60(8) . .
O1 Zr2 Zr1 160.37(8) 24 .
Zr1 Zr2 Zr1 88.776(16) 13_655 .
O4 Zr2 Zr2 90.31(13) . 14
O4 Zr2 Zr2 90.31(13) 2_655 14
O3 Zr2 Zr2 34.74(8) . 14
O3 Zr2 Zr2 34.75(8) 7 14
O6 Zr2 Zr2 176.40(16) . 14
O5 Zr2 Zr2 85.97(14) . 14
O1 Zr2 Zr2 107.86(9) . 14
O1 Zr2 Zr2 107.86(9) 24 14
Zr1 Zr2 Zr2 59.653(7) 13_655 14
Zr1 Zr2 Zr2 59.654(7) . 14
O4 Zr2 Zr2 33.94(9) . 2_655
O4 Zr2 Zr2 33.94(9) 2_655 2_655
O3 Zr2 Zr2 91.48(14) . 2_655
O3 Zr2 Zr2 91.48(14) 7 2_655
O6 Zr2 Zr2 86.40(16) . 2_655
O5 Zr2 Zr2 175.97(14) . 2_655
O1 Zr2 Zr2 108.23(10) . 2_655
O1 Zr2 Zr2 108.23(10) 24 2_655
Zr1 Zr2 Zr2 59.642(8) 13_655 2_655
Zr1 Zr2 Zr2 59.643(8) . 2_655
Zr2 Zr2 Zr2 90.000(1) 14 2_655

loop_
_geom_bond_atom_site_label_1
_geom_bond_atom_site_label_2
_geom_bond_distance
_geom_bond_site_symmetry_2
C1 O1 1.240(5) .
C1 O2 1.253(5) .
C1 C2 1.505(5) .
C2 C7 1.369(7) .
C2 C3 1.390(7) .
C3 C4 1.393(6) .
C4 C5 1.372(9) .
C5 C6 1.381(8) .
C5 C11 1.487(6) .
C6 C7 1.392(6) .
C8 C8 1.350(10) 14_556
C8 C9 1.426(6) .
C9 C11 1.398(6) .
C9 C10 1.429(5) .
C10 C10 1.454(13) 14_556
C11 C12 1.370(5) .
O1 Zr2 2.242(3) .
O2 Zr1 2.198(3) .
O3 Zr2 2.151(2) 14
O3 Zr2 2.151(2) .
O3 Zr1 2.196(4) .
O4 Zr2 2.132(2) .
O4 Zr2 2.132(2) 2_655
O4 Zr1 2.179(4) .
O5 Zr2 2.197(5) .
O6 Zr2 2.189(4) .
Zr1 Zr2 3.4992(5) 13_655
Zr1 Zr2 3.4992(5) 2_655
Zr1 Zr2 3.4992(5) .
Zr1 Zr2 3.4992(5) 14
Zr2 Zr2 3.5358(8) 14
Zr2 Zr2 3.5369(10) 2_655

loop_
_geom_torsion_atom_site_label_1
_geom_torsion_atom_site_label_2
_geom_torsion_atom_site_label_3
_geom_torsion_atom_site_label_4
_geom_torsion
_geom_torsion_site_symmetry_1
_geom_torsion_site_symmetry_4
O1 C1 C2 C7 175.4(5) . .
O2 C1 C2 C7 -4.9(7) . .
O1 C1 C2 C3 -3.5(7) . .
O2 C1 C2 C3 176.3(5) . .
C7 C2 C3 C4 -0.7(9) . .
C1 C2 C3 C4 178.2(5) . .
C2 C3 C4 C5 0.4(10) . .
C3 C4 C5 C6 0.4(10) . .
C3 C4 C5 C11 179.0(6) . .
C4 C5 C6 C7 -1.1(9) . .
C11 C5 C6 C7 -179.8(6) . .
C3 C2 C7 C6 0.0(9) . .
C1 C2 C7 C6 -178.8(5) . .
C5 C6 C7 C2 0.9(9) . .
C8 C8 C9 C11 177.2(6) 14_556 .
C8 C8 C9 C10 0.8(11) 14_556 .
C11 C9 C10 C9 1.1(17) . 20
C8 C9 C10 C9 177.7(7) . 20
C11 C9 C10 C10 -177.4(6) . 14_556
C8 C9 C10 C10 -0.8(11) . 14_556
C8 C9 C11 C12 -177.9(9) . .
C10 C9 C11 C12 -1.5(14) . .
C8 C9 C11 C5 6.4(14) . .
C10 C9 C11 C5 -177.2(9) . .
C4 C5 C11 C12 -122.4(9) . .
C6 C5 C11 C12 56.2(11) . .
C4 C5 C11 C9 53.4(11) . .
C6 C5 C11 C9 -128.0(8) . .
C9 C11 C12 C11 1.9(18) . 20
C5 C11 C12 C11 177.8(7) . 20
O2 C1 O1 Zr2 7.9(8) . .
C2 C1 O1 Zr2 -172.4(3) . .
O1 C1 O2 Zr1 -6.4(8) . .
C2 C1 O2 Zr1 173.9(3) . .
